data_2203351
loop_
_publ_author_name
'Aris, Damian R.'
'Barker, James'
'Errington, William'
'Wallbridge, Malcolm G. H.'

_publ_section_title
;
 Bis(<i>N,N</i>'-diphenylacetamidinato)ethylindium(III)
;
_journal_issue 3
_journal_name_full 'Acta Crystallographica Section E'
_journal_page_first m302
_journal_page_last m303
_journal_paper_doi 10.1107/S1600536804002867
_journal_volume 60
_journal_year 2004
_chemical_formula_iupac '[In (C2 H5) (C14 H13 N2)2]'
_chemical_formula_moiety 'C30 H31 In N4'
_chemical_formula_sum 'C30 H31 In N4'
_chemical_formula_weight 562.41
_space_group_IT_number 2
_symmetry_cell_setting triclinic
_symmetry_space_group_name_Hall '-P 1'
_symmetry_space_group_name_H-M 'P -1'
_audit_creation_method 'WinGX routine CIF_UPDATE'
_cell_angle_alpha 107.11(5)
_cell_angle_beta 94.83(5)
_cell_angle_gamma 111.92(4)
_cell_formula_units_Z 2
_cell_length_a 10.056(4)
_cell_length_b 12.014(7)
_cell_length_c 12.842(8)
_cell_measurement_reflns_used 18
_cell_measurement_temperature 240(2)
_cell_measurement_theta_max 11
_cell_measurement_theta_min 10
_cell_volume 1342.3(15)
_computing_cell_refinement 'Siemens P3R3 software'
_computing_data_collection 'Siemens P3R3 software'
_computing_data_reduction 'SHELXTL-Plus (Sheldrick, 1994)'
_computing_molecular_graphics 'SHELXTL/PC (Sheldick, 1994)'
_computing_publication_material SHELXL97
_computing_structure_refinement 'SHELXL97 (Sheldrick, 1997)'
_computing_structure_solution 'SHELXS90 (Sheldrick, 1990)'
_diffrn_measured_fraction_theta_full 0.996
_diffrn_measured_fraction_theta_max 0.996
_diffrn_measurement_device_type 'Siemens P3/R3'
_diffrn_measurement_method \w-2\q
_diffrn_radiation_type MoK\a
_diffrn_radiation_wavelength 0.71073
_diffrn_reflns_av_R_equivalents 0.076
_diffrn_reflns_limit_h_max 11
_diffrn_reflns_limit_h_min 0
_diffrn_reflns_limit_k_max 12
_diffrn_reflns_limit_k_min -13
_diffrn_reflns_limit_l_max 14
_diffrn_reflns_limit_l_min -14
_diffrn_reflns_number 4504
_diffrn_reflns_theta_full 24.1
_diffrn_reflns_theta_max 24.1
_diffrn_reflns_theta_min 2.1
_diffrn_standards_decay_% 6
_diffrn_standards_interval_count 200
_diffrn_standards_number 3
_exptl_absorpt_coefficient_mu 0.905
_exptl_absorpt_correction_T_max 0.792
_exptl_absorpt_correction_T_min 0.731
_exptl_absorpt_correction_type gaussian
_exptl_absorpt_process_details '(Alcock, 1970)'
_exptl_crystal_colour colourless
_exptl_crystal_density_diffrn 1.392
_exptl_crystal_density_method 'not measured'
_exptl_crystal_description block
_exptl_crystal_F_000 576
_exptl_crystal_size_max 0.37
_exptl_crystal_size_mid 0.35
_exptl_crystal_size_min 0.27
_refine_diff_density_max 1.15
_refine_diff_density_min -1.23
_refine_ls_extinction_method none
_refine_ls_goodness_of_fit_ref 1.05
_refine_ls_hydrogen_treatment constr
_refine_ls_matrix_type full
_refine_ls_number_parameters 319
_refine_ls_number_reflns 4232
_refine_ls_number_restraints 0
_refine_ls_restrained_S_all 1.05
_refine_ls_R_factor_gt 0.048
_refine_ls_shift/su_max <0.001
_refine_ls_structure_factor_coef Fsqd
_refine_ls_weighting_details 'calc w = 1/[\s^2^(Fo^2^)+(0.0878P)^2^+0.2286P] where P = (Fo^2^+2Fc^2^)/3'
_refine_ls_weighting_scheme calc
_refine_ls_wR_factor_ref 0.124
_reflns_number_gt 3640
_reflns_number_total 4232
_reflns_threshold_expression I>2\s(I)
_cod_data_source_file tk6150.cif
_cod_data_source_block I
_cod_depositor_comments
;
The following automatic conversions were performed:
'_exptl_absorpt_correction_type' value 'Gaussian' changed to 'gaussian'
according to '/home/saulius/struct/CIF-dictionaries/cif_core.dic'
dictionary named 'cif_core.dic' version 2.4.1 from 2010-06-29.

Automatic conversion script
Id: cif_fix_enum 1527 2010-12-29 10:47:43Z saulius 

The following automatic conversions were performed:

'_exptl_absorpt_correction_type' value 'Gaussian' changed to
'gaussian' according to
/home/saulius/struct/CIF-dictionaries/cif_core.dic dictionary named
'cif_core.dic' version 2.4.1 from 2010-06-29.

Automatic conversion script
Id: cif_fix_values 1715 2011-07-08 13:25:40Z adriana 
;
_cod_database_code 2203351
_cod_database_fobs_code 2203351

loop_
_symmetry_equiv_pos_as_xyz
'x, y, z'
'-x, -y, -z'

loop_
_atom_site_label
_atom_site_fract_x
_atom_site_fract_y
_atom_site_fract_z
_atom_site_U_iso_or_equiv
_atom_site_adp_type
_atom_site_calc_flag
_atom_site_refinement_flags
_atom_site_occupancy
_atom_site_type_symbol
In1 0.12291(4) 0.15701(3) 0.33165(3) 0.03694(15) Uani d . 1 In
N1 0.1313(5) 0.0015(4) 0.1834(3) 0.0417(10) Uani d . 1 N
N2 0.3051(4) 0.1979(4) 0.2382(3) 0.0404(9) Uani d . 1 N
N3 0.0604(5) 0.3194(4) 0.3226(4) 0.0417(9) Uani d . 1 N
N4 -0.1098(5) 0.1197(4) 0.2709(4) 0.0418(10) Uani d . 1 N
C1 0.0576(5) -0.1319(5) 0.1198(4) 0.0407(11) Uani d . 1 C
C2 0.0503(6) -0.2185(5) 0.1722(5) 0.0517(13) Uani d . 1 C
H2 0.0992 -0.1887 0.2472 0.062 Uiso calc R 1 H
C3 -0.0285(8) -0.3491(6) 0.1153(6) 0.0664(17) Uani d . 1 C
H3 -0.0321 -0.4074 0.1515 0.08 Uiso calc R 1 H
C4 -0.1017(7) -0.3935(6) 0.0052(6) 0.0678(18) Uani d . 1 C
H4 -0.1557 -0.4819 -0.0335 0.081 Uiso calc R 1 H
C5 -0.0950(7) -0.3073(6) -0.0474(5) 0.0625(16) Uani d . 1 C
H5 -0.1455 -0.3371 -0.122 0.075 Uiso calc R 1 H
C6 -0.0140(6) -0.1765(5) 0.0092(5) 0.0516(13) Uani d . 1 C
H6 -0.0079 -0.1183 -0.0277 0.062 Uiso calc R 1 H
C7 0.2542(5) 0.0804(5) 0.1657(4) 0.0384(11) Uani d . 1 C
C8 0.3277(6) 0.0363(5) 0.0746(5) 0.0483(13) Uani d . 1 C
H8A 0.2862 0.0414 0.006 0.072 Uiso calc R 1 H
H8B 0.312 -0.0516 0.0627 0.072 Uiso calc R 1 H
H8C 0.4323 0.0908 0.0962 0.072 Uiso calc R 1 H
C9 0.4351(5) 0.3033(5) 0.2430(4) 0.0410(11) Uani d . 1 C
C10 0.4667(6) 0.3394(5) 0.1516(5) 0.0497(13) Uani d . 1 C
H10 0.4046 0.289 0.0806 0.06 Uiso calc R 1 H
C11 0.5897(7) 0.4498(6) 0.1647(5) 0.0578(15) Uani d . 1 C
H11 0.6119 0.4723 0.102 0.069 Uiso calc R 1 H
C12 0.6793(6) 0.5264(5) 0.2681(6) 0.0572(15) Uani d . 1 C
H12 0.7606 0.6023 0.2764 0.069 Uiso calc R 1 H
C13 0.6495(6) 0.4917(5) 0.3604(5) 0.0526(14) Uani d . 1 C
H13 0.711 0.5435 0.4313 0.063 Uiso calc R 1 H
C14 0.5287(6) 0.3804(5) 0.3474(4) 0.0438(12) Uani d . 1 C
H14 0.5094 0.3564 0.4098 0.053 Uiso calc R 1 H
C15 -0.2522(6) 0.0191(5) 0.2433(4) 0.0412(11) Uani d . 1 C
C16 -0.2677(7) -0.1050(5) 0.1908(5) 0.0526(14) Uani d . 1 C
H16 -0.1861 -0.1195 0.1713 0.063 Uiso calc R 1 H
C17 -0.4043(8) -0.2089(6) 0.1666(5) 0.0630(16) Uani d . 1 C
H17 -0.4138 -0.293 0.1318 0.076 Uiso calc R 1 H
C18 -0.5247(7) -0.1882(7) 0.1939(5) 0.0670(18) Uani d . 1 C
H18 -0.6169 -0.2578 0.1755 0.08 Uiso calc R 1 H
C19 -0.5100(7) -0.0663(7) 0.2478(6) 0.0641(16) Uani d . 1 C
H19 -0.5922 -0.0525 0.2671 0.077 Uiso calc R 1 H
C20 -0.3743(6) 0.0372(6) 0.2742(5) 0.0504(13) Uani d . 1 C
H20 -0.3647 0.1203 0.3132 0.061 Uiso calc R 1 H
C21 -0.0809(6) 0.2392(5) 0.2766(4) 0.0428(12) Uani d . 1 C
C22 -0.1887(6) 0.2766(6) 0.2218(5) 0.0528(14) Uani d . 1 C
H22A -0.1362 0.3427 0.1929 0.079 Uiso calc R 1 H
H22B -0.2388 0.3089 0.2764 0.079 Uiso calc R 1 H
H22C -0.2602 0.2021 0.161 0.079 Uiso calc R 1 H
C23 0.1225(6) 0.4534(4) 0.3489(4) 0.0402(11) Uani d . 1 C
C24 0.2687(6) 0.5140(5) 0.3427(4) 0.0474(12) Uani d . 1 C
H24 0.3199 0.464 0.3159 0.057 Uiso calc R 1 H
C25 0.3398(6) 0.6456(5) 0.3751(5) 0.0525(13) Uani d . 1 C
H25 0.438 0.684 0.3696 0.063 Uiso calc R 1 H
C26 0.2668(7) 0.7215(5) 0.4157(5) 0.0568(15) Uani d . 1 C
H26 0.3156 0.8113 0.4395 0.068 Uiso calc R 1 H
C27 0.1224(8) 0.6636(6) 0.4206(5) 0.0610(16) Uani d . 1 C
H27 0.0718 0.7147 0.4459 0.073 Uiso calc R 1 H
C28 0.0485(7) 0.5299(5) 0.3886(5) 0.0503(13) Uani d . 1 C
H28 -0.0499 0.492 0.3939 0.06 Uiso calc R 1 H
C29 0.1903(7) 0.1478(6) 0.4917(4) 0.0538(14) Uani d . 1 C
H29A 0.2563 0.2343 0.5426 0.065 Uiso calc R 1 H
H29B 0.1035 0.1178 0.5228 0.065 Uiso calc R 1 H
C30 0.2663(10) 0.0614(8) 0.4864(6) 0.087(2) Uani d . 1 C
H30A 0.1965 -0.0269 0.4475 0.13 Uiso calc R 1 H
H30B 0.3073 0.0717 0.5616 0.13 Uiso calc R 1 H
H30C 0.3447 0.0832 0.4468 0.13 Uiso calc R 1 H

loop_
_atom_site_aniso_label
_atom_site_aniso_U_11
_atom_site_aniso_U_22
_atom_site_aniso_U_33
_atom_site_aniso_U_12
_atom_site_aniso_U_13
_atom_site_aniso_U_23
In1 0.0373(2) 0.0339(2) 0.0448(2) 0.01784(15) 0.00913(15) 0.01713(15)
N1 0.041(2) 0.041(2) 0.044(2) 0.018(2) 0.0085(19) 0.0137(19)
N2 0.040(2) 0.032(2) 0.046(2) 0.0146(18) 0.0126(19) 0.0108(18)
N3 0.042(2) 0.035(2) 0.055(2) 0.0193(19) 0.014(2) 0.0197(19)
N4 0.039(2) 0.036(2) 0.053(2) 0.0178(19) 0.0094(19) 0.0168(19)
C1 0.036(3) 0.040(3) 0.047(3) 0.019(2) 0.011(2) 0.013(2)
C2 0.052(3) 0.045(3) 0.056(3) 0.017(3) 0.009(3) 0.018(3)
C3 0.079(5) 0.039(3) 0.083(5) 0.020(3) 0.028(4) 0.027(3)
C4 0.057(4) 0.039(3) 0.079(5) 0.004(3) 0.020(3) 0.001(3)
C5 0.053(4) 0.062(4) 0.054(3) 0.019(3) 0.007(3) 0.004(3)
C6 0.052(3) 0.053(3) 0.052(3) 0.024(3) 0.010(3) 0.018(3)
C7 0.035(3) 0.043(3) 0.045(3) 0.022(2) 0.003(2) 0.021(2)
C8 0.050(3) 0.049(3) 0.054(3) 0.028(3) 0.019(3) 0.016(2)
C9 0.034(3) 0.039(3) 0.053(3) 0.021(2) 0.012(2) 0.014(2)
C10 0.053(3) 0.050(3) 0.048(3) 0.022(3) 0.009(2) 0.020(2)
C11 0.067(4) 0.051(3) 0.070(4) 0.030(3) 0.026(3) 0.032(3)
C12 0.045(3) 0.037(3) 0.085(4) 0.014(3) 0.019(3) 0.019(3)
C13 0.042(3) 0.046(3) 0.063(3) 0.021(3) 0.006(3) 0.008(3)
C14 0.045(3) 0.038(3) 0.052(3) 0.022(2) 0.012(2) 0.013(2)
C15 0.040(3) 0.047(3) 0.044(3) 0.023(2) 0.008(2) 0.019(2)
C16 0.052(3) 0.049(3) 0.063(3) 0.022(3) 0.020(3) 0.025(3)
C17 0.074(4) 0.044(3) 0.065(4) 0.017(3) 0.015(3) 0.021(3)
C18 0.048(4) 0.068(4) 0.072(4) 0.003(3) 0.001(3) 0.037(3)
C19 0.045(3) 0.084(5) 0.075(4) 0.029(3) 0.017(3) 0.041(4)
C20 0.048(3) 0.055(3) 0.057(3) 0.026(3) 0.016(3) 0.026(3)
C21 0.044(3) 0.051(3) 0.050(3) 0.031(3) 0.017(2) 0.022(2)
C22 0.049(3) 0.061(3) 0.063(3) 0.033(3) 0.009(3) 0.029(3)
C23 0.048(3) 0.036(3) 0.045(3) 0.022(2) 0.011(2) 0.020(2)
C24 0.044(3) 0.047(3) 0.055(3) 0.023(2) 0.009(2) 0.019(2)
C25 0.045(3) 0.047(3) 0.060(3) 0.013(3) 0.006(3) 0.022(3)
C26 0.064(4) 0.043(3) 0.063(4) 0.021(3) 0.004(3) 0.021(3)
C27 0.080(5) 0.054(3) 0.064(4) 0.044(3) 0.017(3) 0.019(3)
C28 0.054(3) 0.054(3) 0.056(3) 0.031(3) 0.020(3) 0.025(3)
C29 0.067(4) 0.059(3) 0.038(3) 0.029(3) 0.009(3) 0.018(3)
C30 0.128(7) 0.093(5) 0.062(4) 0.074(5) 0.002(4) 0.029(4)

loop_
_atom_type_symbol
_atom_type_description
_atom_type_scat_dispersion_real
_atom_type_scat_dispersion_imag
_atom_type_scat_source
C C 0.0033 0.0016 'International Tables Vol C Tables 4.2.6.8 and 6.1.1.4'
H H 0 0 'International Tables Vol C Tables 4.2.6.8 and 6.1.1.4'
N N 0.0061 0.0033 'International Tables Vol C Tables 4.2.6.8 and 6.1.1.4'
In In -0.7276 1.31 'International Tables Vol C Tables 4.2.6.8 and 6.1.1.4'

loop_
_geom_angle_atom_site_label_1
_geom_angle_atom_site_label_2
_geom_angle_atom_site_label_3
_geom_angle
_geom_angle_publ_flag
C29 In1 N4 120.3(2) y
C29 In1 N2 113.2(2) y
N4 In1 N2 126.51(16) y
C29 In1 N1 114.18(19) y
N4 In1 N1 96.12(16) y
N2 In1 N1 58.22(15) y
C29 In1 N3 119.96(19) y
N4 In1 N3 58.75(15) y
N2 In1 N3 96.83(15) y
N1 In1 N3 125.80(15) y
C7 N1 C1 123.8(4) ?
C7 N1 In1 93.9(3) ?
C1 N1 In1 142.3(3) ?
C7 N2 C9 126.3(4) ?
C7 N2 In1 95.3(3) ?
C9 N2 In1 138.4(3) ?
C21 N3 C23 126.0(4) ?
C21 N3 In1 92.8(3) ?
C23 N3 In1 141.1(3) ?
C21 N4 C15 125.1(4) ?
C21 N4 In1 95.7(3) ?
C15 N4 In1 138.9(3) ?
C2 C1 C6 119.4(5) ?
C2 C1 N1 118.7(5) ?
C6 C1 N1 121.8(5) ?
C1 C2 C3 120.6(6) ?
C1 C2 H2 119.7 ?
C3 C2 H2 119.7 ?
C4 C3 C2 120.0(6) ?
C4 C3 H3 120 ?
C2 C3 H3 120 ?
C5 C4 C3 119.6(6) ?
C5 C4 H4 120.2 ?
C3 C4 H4 120.2 ?
C4 C5 C6 120.4(6) ?
C4 C5 H5 119.8 ?
C6 C5 H5 119.8 ?
C1 C6 C5 120.0(6) ?
C1 C6 H6 120 ?
C5 C6 H6 120 ?
N2 C7 N1 112.6(4) y
N2 C7 C8 124.6(5) ?
N1 C7 C8 122.8(5) ?
C7 C8 H8A 109.5 ?
C7 C8 H8B 109.5 ?
H8A C8 H8B 109.5 ?
C7 C8 H8C 109.5 ?
H8A C8 H8C 109.5 ?
H8B C8 H8C 109.5 ?
C10 C9 C14 118.7(5) ?
C10 C9 N2 123.4(5) ?
C14 C9 N2 117.7(5) ?
C11 C10 C9 120.1(5) ?
C11 C10 H10 119.9 ?
C9 C10 H10 119.9 ?
C12 C11 C10 120.8(6) ?
C12 C11 H11 119.6 ?
C10 C11 H11 119.6 ?
C11 C12 C13 119.9(5) ?
C11 C12 H12 120.1 ?
C13 C12 H12 120.1 ?
C14 C13 C12 119.6(5) ?
C14 C13 H13 120.2 ?
C12 C13 H13 120.2 ?
C13 C14 C9 120.9(5) ?
C13 C14 H14 119.5 ?
C9 C14 H14 119.5 ?
C16 C15 C20 118.3(5) ?
C16 C15 N4 117.8(5) ?
C20 C15 N4 123.6(5) ?
C15 C16 C17 120.4(6) ?
C15 C16 H16 119.8 ?
C17 C16 H16 119.8 ?
C18 C17 C16 120.1(6) ?
C18 C17 H17 120 ?
C16 C17 H17 120 ?
C19 C18 C17 120.0(6) ?
C19 C18 H18 120 ?
C17 C18 H18 120 ?
C18 C19 C20 120.3(6) ?
C18 C19 H19 119.9 ?
C20 C19 H19 119.9 ?
C19 C20 C15 120.8(6) ?
C19 C20 H20 119.6 ?
C15 C20 H20 119.6 ?
N4 C21 N3 112.4(4) y
N4 C21 C22 123.8(5) ?
N3 C21 C22 123.2(5) ?
C21 C22 H22A 109.5 ?
C21 C22 H22B 109.5 ?
H22A C22 H22B 109.5 ?
C21 C22 H22C 109.5 ?
H22A C22 H22C 109.5 ?
H22B C22 H22C 109.5 ?
C24 C23 C28 118.2(5) ?
C24 C23 N3 118.4(4) ?
C28 C23 N3 123.2(5) ?
C25 C24 C23 121.5(5) ?
C25 C24 H24 119.2 ?
C23 C24 H24 119.2 ?
C24 C25 C26 120.2(6) ?
C24 C25 H25 119.9 ?
C26 C25 H25 119.9 ?
C27 C26 C25 119.1(5) ?
C27 C26 H26 120.5 ?
C25 C26 H26 120.5 ?
C26 C27 C28 121.5(6) ?
C26 C27 H27 119.3 ?
C28 C27 H27 119.3 ?
C23 C28 C27 119.5(5) ?
C23 C28 H28 120.3 ?
C27 C28 H28 120.3 ?
C30 C29 In1 113.6(4) ?
C30 C29 H29A 108.9 ?
In1 C29 H29A 108.9 ?
C30 C29 H29B 108.9 ?
In1 C29 H29B 108.9 ?
H29A C29 H29B 107.7 ?
C29 C30 H30A 109.5 ?
C29 C30 H30B 109.5 ?
H30A C30 H30B 109.5 ?
C29 C30 H30C 109.5 ?
H30A C30 H30C 109.5 ?
H30B C30 H30C 109.5 ?

loop_
_geom_bond_atom_site_label_1
_geom_bond_atom_site_label_2
_geom_bond_distance
_geom_bond_publ_flag
In1 C29 2.157(5) y
In1 N4 2.234(4) y
In1 N2 2.255(4) y
In1 N1 2.274(4) y
In1 N3 2.292(4) y
N1 C7 1.333(6) y
N1 C1 1.424(6) ?
N2 C7 1.315(6) y
N2 C9 1.422(6) ?
N3 C21 1.341(7) y
N3 C23 1.411(6) ?
N4 C21 1.331(6) y
N4 C15 1.417(7) ?
C1 C2 1.380(7) ?
C1 C6 1.384(8) ?
C2 C3 1.387(8) ?
C2 H2 0.94 ?
C3 C4 1.383(10) ?
C3 H3 0.94 ?
C4 C5 1.379(10) ?
C4 H4 0.94 ?
C5 C6 1.390(8) ?
C5 H5 0.94 ?
C6 H6 0.94 ?
C7 C8 1.507(7) ?
C8 H8A 0.97 ?
C8 H8B 0.97 ?
C8 H8C 0.97 ?
C9 C10 1.388(7) ?
C9 C14 1.395(7) ?
C10 C11 1.388(8) ?
C10 H10 0.94 ?
C11 C12 1.371(9) ?
C11 H11 0.94 ?
C12 C13 1.388(9) ?
C12 H12 0.94 ?
C13 C14 1.383(8) ?
C13 H13 0.94 ?
C14 H14 0.94 ?
C15 C16 1.385(8) ?
C15 C20 1.393(7) ?
C16 C17 1.401(9) ?
C16 H16 0.94 ?
C17 C18 1.377(9) ?
C17 H17 0.94 ?
C18 C19 1.368(10) ?
C18 H18 0.94 ?
C19 C20 1.390(8) ?
C19 H19 0.94 ?
C20 H20 0.94 ?
C21 C22 1.515(7) ?
C22 H22A 0.97 ?
C22 H22B 0.97 ?
C22 H22C 0.97 ?
C23 C24 1.397(7) ?
C23 C28 1.399(7) ?
C24 C25 1.379(8) ?
C24 H24 0.94 ?
C25 C26 1.388(8) ?
C25 H25 0.94 ?
C26 C27 1.373(9) ?
C26 H26 0.94 ?
C27 C28 1.404(8) ?
C27 H27 0.94 ?
C28 H28 0.94 ?
C29 C30 1.492(9) ?
C29 H29A 0.98 ?
C29 H29B 0.98 ?
C30 H30A 0.97 ?
C30 H30B 0.97 ?
C30 H30C 0.97 ?

loop_
_geom_torsion_atom_site_label_1
_geom_torsion_atom_site_label_2
_geom_torsion_atom_site_label_3
_geom_torsion_atom_site_label_4
_geom_torsion
C29 In1 N1 C7 -103.9(3)
N4 In1 N1 C7 129.0(3)
N2 In1 N1 C7 -0.6(3)
N3 In1 N1 C7 73.5(3)
C29 In1 N1 C1 73.6(6)
N4 In1 N1 C1 -53.5(5)
N2 In1 N1 C1 176.9(6)
N3 In1 N1 C1 -109.1(5)
C29 In1 N2 C7 105.6(3)
N4 In1 N2 C7 -71.8(3)
N1 In1 N2 C7 0.6(3)
N3 In1 N2 C7 -127.6(3)
C29 In1 N2 C9 -74.0(5)
N4 In1 N2 C9 108.6(5)
N1 In1 N2 C9 -179.0(6)
N3 In1 N2 C9 52.7(5)
C29 In1 N3 C21 -112.9(3)
N4 In1 N3 C21 -3.5(3)
N2 In1 N3 C21 125.4(3)
N1 In1 N3 C21 70.0(3)
C29 In1 N3 C23 66.9(6)
N4 In1 N3 C23 176.2(6)
N2 In1 N3 C23 -54.8(5)
N1 In1 N3 C23 -110.3(5)
C29 In1 N4 C21 112.4(3)
N2 In1 N4 C21 -70.4(3)
N1 In1 N4 C21 -125.0(3)
N3 In1 N4 C21 3.6(3)
C29 In1 N4 C15 -61.4(5)
N2 In1 N4 C15 115.9(5)
N1 In1 N4 C15 61.3(5)
N3 In1 N4 C15 -170.1(6)
C7 N1 C1 C2 114.7(6)
In1 N1 C1 C2 -62.2(7)
C7 N1 C1 C6 -69.2(7)
In1 N1 C1 C6 113.8(6)
C6 C1 C2 C3 -0.3(9)
N1 C1 C2 C3 175.8(5)
C1 C2 C3 C4 -0.6(10)
C2 C3 C4 C5 0.4(10)
C3 C4 C5 C6 0.6(10)
C2 C1 C6 C5 1.4(8)
N1 C1 C6 C5 -174.6(5)
C4 C5 C6 C1 -1.6(9)
C9 N2 C7 N1 178.7(4)
In1 N2 C7 N1 -1.0(4)
C9 N2 C7 C8 0.9(8)
In1 N2 C7 C8 -178.8(4)
C1 N1 C7 N2 -177.2(4)
In1 N1 C7 N2 1.0(4)
C1 N1 C7 C8 0.7(7)
In1 N1 C7 C8 178.9(4)
C7 N2 C9 C10 51.3(7)
In1 N2 C9 C10 -129.2(5)
C7 N2 C9 C14 -134.6(5)
In1 N2 C9 C14 45.0(7)
C14 C9 C10 C11 0.4(8)
N2 C9 C10 C11 174.5(5)
C9 C10 C11 C12 -1.9(9)
C10 C11 C12 C13 1.9(9)
C11 C12 C13 C14 -0.6(8)
C12 C13 C14 C9 -0.8(8)
C10 C9 C14 C13 0.9(7)
N2 C9 C14 C13 -173.6(4)
C21 N4 C15 C16 150.4(5)
In1 N4 C15 C16 -37.3(7)
C21 N4 C15 C20 -35.1(8)
In1 N4 C15 C20 137.3(5)
C20 C15 C16 C17 1.9(8)
N4 C15 C16 C17 176.7(5)
C15 C16 C17 C18 0.7(9)
C16 C17 C18 C19 -2.0(10)
C17 C18 C19 C20 0.7(10)
C18 C19 C20 C15 2.0(9)
C16 C15 C20 C19 -3.2(8)
N4 C15 C20 C19 -177.8(5)
C15 N4 C21 N3 169.3(4)
In1 N4 C21 N3 -5.7(5)
C15 N4 C21 C22 -19.4(8)
In1 N4 C21 C22 165.6(4)
C23 N3 C21 N4 -174.3(4)
In1 N3 C21 N4 5.5(4)
C23 N3 C21 C22 14.3(8)
In1 N3 C21 C22 -165.9(5)
C21 N3 C23 C24 -148.5(5)
In1 N3 C23 C24 31.8(8)
C21 N3 C23 C28 36.4(8)
In1 N3 C23 C28 -143.4(5)
C28 C23 C24 C25 0.3(8)
N3 C23 C24 C25 -175.1(5)
C23 C24 C25 C26 0.5(9)
C24 C25 C26 C27 -1.5(9)
C25 C26 C27 C28 1.9(9)
C24 C23 C28 C27 0.1(8)
N3 C23 C28 C27 175.3(5)
C26 C27 C28 C23 -1.2(9)
N4 In1 C29 C30 127.0(5)
N2 In1 C29 C30 -50.6(6)
N1 In1 C29 C30 13.6(6)
N3 In1 C29 C30 -163.9(5)
